data_9008078
loop_
_publ_author_name
'Mrose, M. E.'
'Appleman, D. E.'

_publ_section_title
;The crystal structures and crystal chemistry of vayrynenite,
 (Mn,Fe)Be(PO4)(OH), and euclase, AlBe(SiO4)(OH) Locality: the Viitaniemi
 pegmatite in the parish of Erajarvi in central Finland
;
_journal_name_full 'Zeitschrift fur Kristallographie'
_journal_page_first 16
_journal_page_last 36
_journal_paper_doi 10.1524/zkri.1962.117.1.16
_journal_volume 117
_journal_year 1962
_chemical_compound_source 'the Viitaniemi pegmatite in the parish of Erajarvi in central Finland'
_chemical_formula_sum 'Be Fe0.1 H Mn0.8 O5 P'
_chemical_name_mineral Vayrynenite
_space_group_IT_number 14
_symmetry_space_group_name_Hall '-P 2yab'
_symmetry_space_group_name_H-M 'P 1 21/a 1'
_cell_angle_alpha 90
_cell_angle_beta 102.75
_cell_angle_gamma 90
_cell_length_a 5.411
_cell_length_b 14.49
_cell_length_c 4.730
_cell_formula_units_Z 4
_cell_volume 361.713
_database_code_amcsd 0010590
_exptl_crystal_density_diffrn 3.131
_cod_depositor_comments
;
Luca Lutterotti, 10/5/2013

Fixed the sites loop using the article coordinate and data
from AMS web site
;
_cod_original_formula_sum 'Mn.8 Fe.1 Be P O5 H'
_cod_database_code 9008078

loop_
_space_group_symop_operation_xyz
x,y,z
1/2+x,1/2-y,z
1/2-x,1/2+y,-z
-x,-y,-z

loop_
_atom_site_label
_atom_site_fract_x
_atom_site_fract_y
_atom_site_fract_z
_atom_site_occupancy
_atom_site_B_iso_or_equiv
Mn .248 .4390 .940 .85 .51
Fe .248 .4390 .940 .15 .51
Be .431 .2640 .783 1 .65
P .195 .1045 .539 1 .23
O1 .366 .0401 .753 1 .59
O2 .463 .3662 .654 1 .39
O3 .346 .1932 .506 1 .46
O4 .106 .0600 .245 1 .59
O5(OH) .212 .2765 .969 1 .74

loop_
_cod_related_entry_id
_cod_related_entry_database
_cod_related_entry_code
1 AMCSD 0010590
